data_7243841
loop_
_publ_author_name
'Haneda, Tsuyoshi'
'Matsuno, Shinya'
'Yamamoto, Hisanao'
'Ohtsu, Hiroyoshi'
'Kawano, Masaki'

_publ_section_title
;
 Latency control of chemical reactions in polymerization of epoxy resins
 using a hydrogen bonding network
;
_journal_issue 44
_journal_name_full CrystEngComm
_journal_page_first 7717
_journal_page_last 7719
_journal_paper_doi 10.1039/D1CE01163D
_journal_volume 23
_journal_year 2021
_chemical_formula_moiety 'C8 H20 P, C8 H5 O4'
_chemical_formula_sum 'C16 H25 O4 P'
_chemical_formula_weight 312.33
_space_group_crystal_system monoclinic
_space_group_IT_number 15
_space_group_name_Hall '-C 2yc'
_space_group_name_H-M_alt 'C 1 2/c 1'
_atom_sites_solution_hydrogens geom
_audit_creation_date 2021-02-03
_audit_creation_method
;
Olex2 1.2
(compiled 2018.05.29 svn.r3508 for OlexSys, GUI svn.r5506)
;
_audit_update_record
;
2021-02-03 deposited with the CCDC.	2021-10-14 downloaded from the CCDC.
;
_cell_angle_alpha 90
_cell_angle_beta 95.032(7)
_cell_angle_gamma 90
_cell_formula_units_Z 8
_cell_length_a 15.9106(5)
_cell_length_b 14.2542(4)
_cell_length_c 15.9668(5)
_cell_measurement_reflns_used 12465
_cell_measurement_temperature 296
_cell_measurement_theta_max 68.12
_cell_measurement_theta_min 4.17
_cell_volume 3607.20(19)
_computing_cell_refinement 'RAPID AUTO'
_computing_data_collection 'RAPID AUTO (Rigaku, ????)'
_computing_data_reduction 'RAPID AUTO'
_computing_molecular_graphics 'Olex2 (Dolomanov et al., 2009)'
_computing_publication_material 'Olex2 (Dolomanov et al., 2009)'
_computing_structure_refinement 'ShelXL (Sheldrick, 2015)'
_computing_structure_solution 'olex2.solve (Bourhis et al., 2015)'
_diffrn_ambient_temperature 296.15
_diffrn_detector_area_resol_mean 10.000
_diffrn_measured_fraction_theta_full 1.000
_diffrn_measured_fraction_theta_max 0.999
_diffrn_measurement_device_type 'Rigaku R-AXIS RAPID'
_diffrn_measurement_method \w
_diffrn_radiation_type CuK\a
_diffrn_radiation_wavelength 1.54187
_diffrn_reflns_av_R_equivalents 0.0354
_diffrn_reflns_av_unetI/netI 0.0153
_diffrn_reflns_Laue_measured_fraction_full 1.000
_diffrn_reflns_Laue_measured_fraction_max 0.999
_diffrn_reflns_limit_h_max 19
_diffrn_reflns_limit_h_min -19
_diffrn_reflns_limit_k_max 17
_diffrn_reflns_limit_k_min -17
_diffrn_reflns_limit_l_max 19
_diffrn_reflns_limit_l_min -19
_diffrn_reflns_number 20100
_diffrn_reflns_point_group_measured_fraction_full 1.000
_diffrn_reflns_point_group_measured_fraction_max 0.999
_diffrn_reflns_theta_full 67.687
_diffrn_reflns_theta_max 68.159
_diffrn_reflns_theta_min 4.171
_exptl_absorpt_coefficient_mu 1.453
_exptl_absorpt_correction_T_max 0.834
_exptl_absorpt_correction_T_min 0.694
_exptl_absorpt_correction_type multi-scan
_exptl_absorpt_process_details 'ABSCOR (Rigaku, 1995)'
_exptl_crystal_colour unknown
_exptl_crystal_density_diffrn 1.150
_exptl_crystal_density_method 'not measured'
_exptl_crystal_description unknown
_exptl_crystal_F_000 1344
_exptl_crystal_size_max 0.1
_exptl_crystal_size_mid 0.1
_exptl_crystal_size_min 0.1
_refine_diff_density_max 0.295
_refine_diff_density_min -0.444
_refine_diff_density_rms 0.070
_refine_ls_extinction_method none
_refine_ls_goodness_of_fit_ref 1.083
_refine_ls_hydrogen_treatment constr
_refine_ls_matrix_type full
_refine_ls_number_parameters 190
_refine_ls_number_reflns 3288
_refine_ls_number_restraints 0
_refine_ls_restrained_S_all 1.083
_refine_ls_R_factor_all 0.0815
_refine_ls_R_factor_gt 0.0598
_refine_ls_shift/su_max 0.001
_refine_ls_shift/su_mean 0.000
_refine_ls_structure_factor_coef Fsqd
_refine_ls_weighting_details 'w=1/[\s^2^(Fo^2^)+(0.1066P)^2^+1.1713P] where P=(Fo^2^+2Fc^2^)/3'
_refine_ls_weighting_scheme calc
_refine_ls_wR_factor_gt 0.1823
_refine_ls_wR_factor_ref 0.2064
_reflns_Friedel_coverage 0.000
_reflns_number_gt 2027
_reflns_number_total 3288
_reflns_threshold_expression 'I > 2\s(I)'
_cod_data_source_file d1ce01163d2.cif
_cod_data_source_block 180309_try1_
_cod_depositor_comments 'Adding full bibliography for 7243835--7243841.cif.'
_cod_original_cell_volume 3607.20(18)
_cod_database_code 7243841
_shelx_shelxl_version_number 2018/3
_shelx_space_group_comment
;
The symmetry employed for this shelxl refinement is uniquely defined
by the following loop, which should always be used as a source of
symmetry information in preference to the above space-group names.
They are only intended as comments.
;
_shelx_estimated_absorpt_t_max 0.868
_shelx_estimated_absorpt_t_min 0.868
_olex2_refinement_description
;
1. Fixed Uiso
 At 1.2 times of:
  All C(H) groups, All C(H,H) groups, All C(H,H,H) groups, All O(H) groups
2.a Secondary CH2 refined with riding coordinates:
 C14(H14A,H14B), C15(H15A,H15B), C16(H16A,H16B), C17(H17A,H17B)
2.b Me refined with riding coordinates:
 C18(H18A,H18B,H18C), C19(H19A,H19B,H19C), C20(H20A,H20B,H20C), C21(H21A,H21B,
 H21C)
2.c Aromatic/amide H refined with riding coordinates:
 C7(H7), C9(H9), C12(H12), C13(H13)
2.d Tetrahedral OH refined with riding coordinates:
 O4(H4)
;
_olex2_submission_special_instructions 'No special instructions were received'

loop_
_space_group_symop_operation_xyz
'x, y, z'
'-x, y, -z+1/2'
'x+1/2, y+1/2, z'
'-x+1/2, y+1/2, -z+1/2'
'-x, -y, -z'
'x, -y, z-1/2'
'-x+1/2, -y+1/2, -z'
'x+1/2, -y+1/2, z-1/2'

loop_
_atom_site_label
_atom_site_type_symbol
_atom_site_fract_x
_atom_site_fract_y
_atom_site_fract_z
_atom_site_U_iso_or_equiv
_atom_site_adp_type
_atom_site_occupancy
_atom_site_site_symmetry_order
_atom_site_calc_flag
_atom_site_refinement_flags_posn
_atom_site_refinement_flags_adp
_atom_site_refinement_flags_occupancy
_atom_site_disorder_assembly
_atom_site_disorder_group
P1 P 0.50008(4) 0.21804(5) 0.49978(3) 0.0720(3) Uani 1 1 d . . . . .
O2 O 0.53874(8) 0.49939(9) 0.43687(9) 0.0609(4) Uani 1 1 d . . . . .
O3 O 0.92622(8) 0.50016(9) 0.37654(9) 0.0644(4) Uani 1 1 d . . . . .
O4 O 0.92283(9) 0.49935(9) 0.23789(10) 0.0775(6) Uani 1 1 d . . . . .
H4 H 0.886424 0.498291 0.198228 0.093 Uiso 1 1 calc R . . . .
O5 O 0.66011(11) 0.49993(13) 0.51562(10) 0.1096(9) Uani 1 1 d . . . . .
C6 C 0.66344(10) 0.49937(11) 0.36778(11) 0.0446(4) Uani 1 1 d . . . . .
C7 C 0.75083(10) 0.49917(11) 0.37199(11) 0.0453(4) Uani 1 1 d . . . . .
H7 H 0.781907 0.498413 0.424109 0.054 Uiso 1 1 calc R . . . .
C8 C 0.79246(10) 0.50011(11) 0.29890(11) 0.0444(4) Uani 1 1 d . . . . .
C9 C 0.74580(12) 0.49967(12) 0.22143(12) 0.0547(5) Uani 1 1 d . . . . .
H9 H 0.773213 0.498988 0.172335 0.066 Uiso 1 1 calc R . . . .
C10 C 0.61986(11) 0.49797(13) 0.44799(12) 0.0545(5) Uani 1 1 d . . . . .
C11 C 0.88772(11) 0.49893(12) 0.30696(12) 0.0508(5) Uani 1 1 d . . . . .
C12 C 0.61783(11) 0.49935(12) 0.29000(12) 0.0575(6) Uani 1 1 d . . . . .
H12 H 0.559189 0.498729 0.286805 0.069 Uiso 1 1 calc R . . . .
C13 C 0.65843(13) 0.50026(13) 0.21687(12) 0.0641(6) Uani 1 1 d . . . . .
H13 H 0.627209 0.501263 0.164832 0.077 Uiso 1 1 calc R . . . .
C14 C 0.42303(14) 0.14502(19) 0.54312(15) 0.0793(7) Uani 1 1 d . . . . .
H14A H 0.397672 0.104536 0.499065 0.095 Uiso 1 1 calc R . . . .
H14B H 0.451413 0.105227 0.586038 0.095 Uiso 1 1 calc R . . . .
C15 C 0.57705(16) 0.14469(19) 0.45713(16) 0.0843(7) Uani 1 1 d . . . . .
H15A H 0.602226 0.104462 0.501476 0.101 Uiso 1 1 calc R . . . .
H15B H 0.548717 0.104655 0.414380 0.101 Uiso 1 1 calc R . . . .
C16 C 0.4485(2) 0.29241(18) 0.41896(18) 0.0926(9) Uani 1 1 d . . . . .
H16A H 0.409204 0.332936 0.444801 0.111 Uiso 1 1 calc R . . . .
H16B H 0.490911 0.332273 0.397055 0.111 Uiso 1 1 calc R . . . .
C17 C 0.5501(2) 0.29269(19) 0.57970(17) 0.0982(9) Uani 1 1 d . . . . .
H17A H 0.588358 0.334538 0.553800 0.118 Uiso 1 1 calc R . . . .
H17B H 0.507196 0.331085 0.602403 0.118 Uiso 1 1 calc R . . . .
C18 C 0.4015(2) 0.2423(2) 0.34630(19) 0.1192(13) Uani 1 1 d . . . . .
H18A H 0.376532 0.287535 0.307088 0.143 Uiso 1 1 calc R . . . .
H18B H 0.439900 0.203372 0.318792 0.143 Uiso 1 1 calc R . . . .
H18C H 0.357985 0.204037 0.366659 0.143 Uiso 1 1 calc R . . . .
C19 C 0.5992(2) 0.2419(2) 0.6519(2) 0.1204(13) Uani 1 1 d . . . . .
H19A H 0.623712 0.286939 0.691502 0.145 Uiso 1 1 calc R . . . .
H19B H 0.561746 0.201558 0.679265 0.145 Uiso 1 1 calc R . . . .
H19C H 0.643067 0.205017 0.630566 0.145 Uiso 1 1 calc R . . . .
C20 C 0.3530(2) 0.1991(3) 0.5817(3) 0.1263(13) Uani 1 1 d . . . . .
H20A H 0.314329 0.155525 0.603515 0.152 Uiso 1 1 calc R . . . .
H20B H 0.377198 0.238138 0.626502 0.152 Uiso 1 1 calc R . . . .
H20C H 0.323388 0.237446 0.539418 0.152 Uiso 1 1 calc R . . . .
C21 C 0.6483(2) 0.1989(3) 0.4179(3) 0.1348(14) Uani 1 1 d . . . . .
H21A H 0.686884 0.155042 0.396489 0.162 Uiso 1 1 calc R . . . .
H21B H 0.624249 0.237689 0.372834 0.162 Uiso 1 1 calc R . . . .
H21C H 0.677830 0.237496 0.460047 0.162 Uiso 1 1 calc R . . . .

loop_
_atom_site_aniso_label
_atom_site_aniso_U_11
_atom_site_aniso_U_22
_atom_site_aniso_U_33
_atom_site_aniso_U_23
_atom_site_aniso_U_13
_atom_site_aniso_U_12
P1 0.0765(5) 0.0694(4) 0.0685(4) -0.0001(3) -0.0028(3) 0.0021(3)
O2 0.0320(7) 0.0951(11) 0.0589(8) 0.0012(7) 0.0224(6) -0.0003(6)
O3 0.0284(6) 0.1079(12) 0.0578(8) 0.0007(7) 0.0094(6) 0.0028(7)
O4 0.0321(7) 0.1486(17) 0.0548(8) -0.0042(8) 0.0212(6) -0.0037(8)
O5 0.0479(9) 0.242(3) 0.0414(8) -0.0058(10) 0.0166(7) -0.0022(10)
C6 0.0278(8) 0.0658(11) 0.0417(9) 0.0003(9) 0.0118(7) 0.0006(8)
C7 0.0283(8) 0.0696(11) 0.0390(9) 0.0053(9) 0.0081(6) -0.0010(8)
C8 0.0281(8) 0.0626(11) 0.0442(9) -0.0018(9) 0.0130(7) -0.0014(8)
C9 0.0412(10) 0.0859(14) 0.0392(9) -0.0044(10) 0.0163(7) -0.0034(10)
C10 0.0332(9) 0.0865(14) 0.0461(10) -0.0140(10) 0.0162(8) -0.0022(10)
C11 0.0303(9) 0.0723(12) 0.0518(10) 0.0000(10) 0.0143(8) -0.0004(9)
C12 0.0270(8) 0.0984(16) 0.0476(10) 0.0000(10) 0.0067(7) 0.0085(9)
C13 0.0395(10) 0.1146(19) 0.0383(9) -0.0011(10) 0.0031(8) -0.0041(11)
C14 0.0641(14) 0.0988(18) 0.0759(15) 0.0101(13) 0.0115(12) 0.0120(13)
C15 0.0824(17) 0.0830(17) 0.0865(17) -0.0098(13) 0.0027(13) -0.0037(14)
C16 0.111(2) 0.0674(16) 0.096(2) 0.0145(13) -0.0100(17) 0.0066(14)
C17 0.130(3) 0.0814(17) 0.0770(17) -0.0007(13) -0.0255(17) 0.0121(16)
C18 0.166(3) 0.093(2) 0.088(2) 0.0113(17) -0.049(2) -0.013(2)
C19 0.158(3) 0.095(2) 0.100(2) -0.0101(18) -0.038(2) -0.008(2)
C20 0.102(2) 0.152(3) 0.130(3) 0.028(2) 0.040(2) 0.029(2)
C21 0.106(2) 0.157(3) 0.148(3) -0.020(3) 0.050(2) -0.043(2)

loop_
_atom_type_symbol
_atom_type_description
_atom_type_scat_dispersion_real
_atom_type_scat_dispersion_imag
_atom_type_scat_source
C C 0.0181 0.0091 'International Tables Vol C Tables 4.2.6.8 and 6.1.1.4'
H H 0.0000 0.0000 'International Tables Vol C Tables 4.2.6.8 and 6.1.1.4'
O O 0.0492 0.0322 'International Tables Vol C Tables 4.2.6.8 and 6.1.1.4'
P P 0.2955 0.4335 'International Tables Vol C Tables 4.2.6.8 and 6.1.1.4'

loop_
_geom_angle_atom_site_label_1
_geom_angle_atom_site_label_2
_geom_angle_atom_site_label_3
_geom_angle
_geom_angle_site_symmetry_1
_geom_angle_site_symmetry_3
_geom_angle_publ_flag
C14 P1 C16 109.45(13) . . ?
C14 P1 C17 110.23(14) . . ?
C15 P1 C14 108.76(14) . . ?
C15 P1 C16 110.69(14) . . ?
C15 P1 C17 109.96(14) . . ?
C17 P1 C16 107.75(15) . . ?
C11 O4 H4 109.5 . . ?
C7 C6 C10 119.50(17) . . ?
C12 C6 C7 119.27(16) . . ?
C12 C6 C10 121.23(15) . . ?
C6 C7 H7 119.7 . . ?
C6 C7 C8 120.56(17) . . ?
C8 C7 H7 119.7 . . ?
C7 C8 C11 118.45(16) . . ?
C9 C8 C7 119.43(16) . . ?
C9 C8 C11 122.09(15) . . ?
C8 C9 H9 119.9 . . ?
C13 C9 C8 120.23(16) . . ?
C13 C9 H9 119.9 . . ?
O2 C10 C6 114.35(17) . . ?
O5 C10 O2 124.76(17) . . ?
O5 C10 C6 120.80(16) . . ?
O3 C11 O4 124.21(16) . . ?
O3 C11 C8 119.82(16) . . ?
O4 C11 C8 115.94(17) . . ?
C6 C12 H12 119.6 . . ?
C6 C12 C13 120.74(17) . . ?
C13 C12 H12 119.6 . . ?
C9 C13 H13 120.1 . . ?
C12 C13 C9 119.75(18) . . ?
C12 C13 H13 120.1 . . ?
P1 C14 H14A 108.7 . . ?
P1 C14 H14B 108.7 . . ?
H14A C14 H14B 107.6 . . ?
C20 C14 P1 114.2(2) . . ?
C20 C14 H14A 108.7 . . ?
C20 C14 H14B 108.7 . . ?
P1 C15 H15A 108.7 . . ?
P1 C15 H15B 108.7 . . ?
H15A C15 H15B 107.6 . . ?
C21 C15 P1 114.3(2) . . ?
C21 C15 H15A 108.7 . . ?
C21 C15 H15B 108.7 . . ?
P1 C16 H16A 108.3 . . ?
P1 C16 H16B 108.3 . . ?
H16A C16 H16B 107.4 . . ?
C18 C16 P1 115.81(19) . . ?
C18 C16 H16A 108.3 . . ?
C18 C16 H16B 108.3 . . ?
P1 C17 H17A 108.5 . . ?
P1 C17 H17B 108.5 . . ?
H17A C17 H17B 107.5 . . ?
C19 C17 P1 115.07(19) . . ?
C19 C17 H17A 108.5 . . ?
C19 C17 H17B 108.5 . . ?
C16 C18 H18A 109.5 . . ?
C16 C18 H18B 109.5 . . ?
C16 C18 H18C 109.5 . . ?
H18A C18 H18B 109.5 . . ?
H18A C18 H18C 109.5 . . ?
H18B C18 H18C 109.5 . . ?
C17 C19 H19A 109.5 . . ?
C17 C19 H19B 109.5 . . ?
C17 C19 H19C 109.5 . . ?
H19A C19 H19B 109.5 . . ?
H19A C19 H19C 109.5 . . ?
H19B C19 H19C 109.5 . . ?
C14 C20 H20A 109.5 . . ?
C14 C20 H20B 109.5 . . ?
C14 C20 H20C 109.5 . . ?
H20A C20 H20B 109.5 . . ?
H20A C20 H20C 109.5 . . ?
H20B C20 H20C 109.5 . . ?
C15 C21 H21A 109.5 . . ?
C15 C21 H21B 109.5 . . ?
C15 C21 H21C 109.5 . . ?
H21A C21 H21B 109.5 . . ?
H21A C21 H21C 109.5 . . ?
H21B C21 H21C 109.5 . . ?

loop_
_geom_bond_atom_site_label_1
_geom_bond_atom_site_label_2
_geom_bond_distance
_geom_bond_site_symmetry_2
_geom_bond_publ_flag
P1 C14 1.793(2) . ?
P1 C15 1.790(3) . ?
P1 C16 1.810(3) . ?
P1 C17 1.793(3) . ?
O2 C10 1.287(2) . ?
O3 C11 1.221(2) . ?
O4 H4 0.8200 . ?
O4 C11 1.279(2) . ?
O5 C10 1.206(3) . ?
C6 C7 1.386(2) . ?
C6 C10 1.509(2) . ?
C6 C12 1.382(3) . ?
C7 H7 0.9300 . ?
C7 C8 1.392(2) . ?
C8 C9 1.386(3) . ?
C8 C11 1.510(2) . ?
C9 H9 0.9300 . ?
C9 C13 1.386(3) . ?
C12 H12 0.9300 . ?
C12 C13 1.383(3) . ?
C13 H13 0.9300 . ?
C14 H14A 0.9700 . ?
C14 H14B 0.9700 . ?
C14 C20 1.529(4) . ?
C15 H15A 0.9700 . ?
C15 H15B 0.9700 . ?
C15 C21 1.548(4) . ?
C16 H16A 0.9700 . ?
C16 H16B 0.9700 . ?
C16 C18 1.505(4) . ?
C17 H17A 0.9700 . ?
C17 H17B 0.9700 . ?
C17 C19 1.518(4) . ?
C18 H18A 0.9600 . ?
C18 H18B 0.9600 . ?
C18 H18C 0.9600 . ?
C19 H19A 0.9600 . ?
C19 H19B 0.9600 . ?
C19 H19C 0.9600 . ?
C20 H20A 0.9600 . ?
C20 H20B 0.9600 . ?
C20 H20C 0.9600 . ?
C21 H21A 0.9600 . ?
C21 H21B 0.9600 . ?
C21 H21C 0.9600 . ?

loop_
_geom_torsion_atom_site_label_1
_geom_torsion_atom_site_label_2
_geom_torsion_atom_site_label_3
_geom_torsion_atom_site_label_4
_geom_torsion
_geom_torsion_site_symmetry_1
_geom_torsion_site_symmetry_2
_geom_torsion_site_symmetry_3
_geom_torsion_site_symmetry_4
_geom_torsion_publ_flag
C6 C7 C8 C9 -1.1(3) . . . . ?
C6 C7 C8 C11 -179.43(15) . . . . ?
C6 C12 C13 C9 1.0(3) . . . . ?
C7 C6 C10 O2 179.23(16) . . . . ?
C7 C6 C10 O5 2.6(3) . . . . ?
C7 C6 C12 C13 -0.8(3) . . . . ?
C7 C8 C9 C13 1.3(3) . . . . ?
C7 C8 C11 O3 -2.3(3) . . . . ?
C7 C8 C11 O4 179.64(16) . . . . ?
C8 C9 C13 C12 -1.3(3) . . . . ?
C9 C8 C11 O3 179.38(17) . . . . ?
C9 C8 C11 O4 1.3(3) . . . . ?
C10 C6 C7 C8 179.77(15) . . . . ?
C10 C6 C12 C13 -179.74(17) . . . . ?
C11 C8 C9 C13 179.64(16) . . . . ?
C12 C6 C7 C8 0.8(3) . . . . ?
C12 C6 C10 O2 -1.8(3) . . . . ?
C12 C6 C10 O5 -178.47(19) . . . . ?
C14 P1 C15 C21 -179.6(2) . . . . ?
C14 P1 C16 C18 -59.3(3) . . . . ?
C14 P1 C17 C19 62.4(3) . . . . ?
C15 P1 C14 C20 -179.9(2) . . . . ?
C15 P1 C16 C18 60.6(3) . . . . ?
C15 P1 C17 C19 -57.5(3) . . . . ?
C16 P1 C14 C20 -58.8(3) . . . . ?
C16 P1 C15 C21 60.1(3) . . . . ?
C16 P1 C17 C19 -178.2(3) . . . . ?
C17 P1 C14 C20 59.5(2) . . . . ?
C17 P1 C15 C21 -58.8(3) . . . . ?
C17 P1 C16 C18 -179.1(3) . . . . ?
